data_4302141
loop_
_publ_author_name
'Xian-Ming Zhang'
'Tao Jiang'
'Hai-Shun Wu'
'Ming-Hua Zeng'

_publ_contact_author
;
      'Zhang, Xian-Ming'
      School of Chemistry & Material Science
      Shanxi Normal University
      Linfen 041004
      Shanxi Province
      P. R. China
;
_publ_contact_author_email zhangxm@dns.sxnu.edu.cn
_publ_contact_author_fax 86-357-2051402
_publ_contact_author_phone 86-357-2051402
_publ_section_title
;
Spin Frustration and Long-Range Ordering in an AlB2-like Metal-Organic
Framework with Unprecedented N,N,N-Tris-tetrazol-5-yl-amine Ligand
;
_journal_name_full 'Inorganic Chemistry'
_journal_page_first 4536
_journal_page_last 4541
_journal_paper_doi 10.1021/ic9002912
_journal_volume 48
_journal_year 2009
_chemical_formula_sum 'C18 H46 Co11 F3 N80 O20'
_chemical_formula_weight 2408.58
_chemical_name_systematic
; 
 ? 
;
_space_group_IT_number 193
_symmetry_cell_setting hexagonal
_symmetry_space_group_name_Hall '-P 6c 2'
_symmetry_space_group_name_H-M 'P 63/m c m'
_atom_sites_solution_hydrogens geom
_atom_sites_solution_primary direct
_atom_sites_solution_secondary difmap
_audit_creation_method SHELXL-97
_cell_angle_alpha 90.00
_cell_angle_beta 90.00
_cell_angle_gamma 120.00
_cell_formula_units_Z 2
_cell_length_a 15.1252(5)
_cell_length_b 15.1252(5)
_cell_length_c 17.2416(11)
_cell_measurement_temperature 298(2)
_cell_volume 3415.9(3)
_computing_structure_refinement 'SHELXL-97 (Sheldrick, 1997)'
_computing_structure_solution 'SHELXS-97 (Sheldrick, 1990)'
_diffrn_ambient_temperature 298(2)
_diffrn_measured_fraction_theta_full 0.999
_diffrn_measured_fraction_theta_max 0.999
_diffrn_measurement_device_type 'Bruker Apex CCD Diffractometer'
_diffrn_measurement_method '\f and \w scan'
_diffrn_radiation_monochromator graphite
_diffrn_radiation_source 'fine-focus sealed tube'
_diffrn_radiation_type MoK\a
_diffrn_radiation_wavelength 0.71073
_diffrn_reflns_av_R_equivalents 0.0422
_diffrn_reflns_av_sigmaI/netI 0.0192
_diffrn_reflns_limit_h_max 14
_diffrn_reflns_limit_h_min -19
_diffrn_reflns_limit_k_max 19
_diffrn_reflns_limit_k_min -10
_diffrn_reflns_limit_l_max 21
_diffrn_reflns_limit_l_min -22
_diffrn_reflns_number 18245
_diffrn_reflns_theta_full 27.00
_diffrn_reflns_theta_max 27.00
_diffrn_reflns_theta_min 1.55
_exptl_absorpt_coefficient_mu 2.735
_exptl_absorpt_correction_T_max 0.6107
_exptl_absorpt_correction_T_min 0.5974
_exptl_absorpt_correction_type empirical
_exptl_absorpt_process_details 'SADABS, Sheldrick 1996'
_exptl_crystal_colour red
_exptl_crystal_density_diffrn 2.342
_exptl_crystal_density_method 'not measured'
_exptl_crystal_description block
_exptl_crystal_F_000 2396
_exptl_crystal_size_max 0.21
_exptl_crystal_size_mid 0.20
_exptl_crystal_size_min 0.20
_refine_diff_density_max 1.245
_refine_diff_density_min -0.914
_refine_diff_density_rms 0.167
_refine_ls_extinction_method none
_refine_ls_goodness_of_fit_ref 1.128
_refine_ls_hydrogen_treatment mixed
_refine_ls_matrix_type full
_refine_ls_number_parameters 112
_refine_ls_number_reflns 1378
_refine_ls_number_restraints 3
_refine_ls_restrained_S_all 1.129
_refine_ls_R_factor_all 0.0555
_refine_ls_R_factor_gt 0.0522
_refine_ls_shift/su_max 0.000
_refine_ls_shift/su_mean 0.000
_refine_ls_structure_factor_coef Fsqd
_refine_ls_weighting_details 'calc w=1/[\s^2^(Fo^2^)+(0.0859P)^2^+24.7251P] where P=(Fo^2^+2Fc^2^)/3'
_refine_ls_weighting_scheme calc
_refine_ls_wR_factor_gt 0.1571
_refine_ls_wR_factor_ref 0.1603
_reflns_number_gt 1280
_reflns_number_total 1378
_reflns_threshold_expression >2sigma(I)
_cod_data_source_file ic9002912_si_001.cif
_cod_data_source_block a
_cod_depositor_comments
;
The following automatic conversions were performed:
'_symmetry_cell_setting' value 'Hexagonal' changed to 'hexagonal'
according to '/home/saulius/struct/CIF-dictionaries/cif_core.dic'
dictionary named 'cif_core.dic' version 2.4.1 from
2010-06-29.

'_exptl_absorpt_correction_type' value 'Empirical' changed to
'empirical' according to
'/home/saulius/struct/CIF-dictionaries/cif_core.dic' dictionary named
'cif_core.dic' version 2.4.1 from 2010-06-29.

Automatic conversion script
Id: cif_fix_enum 1527 2010-12-29 10:47:43Z saulius 
;
_cod_database_code 4302141

loop_
_symmetry_equiv_pos_as_xyz
'x, y, z'
'-y, x-y, z'
'-x+y, -x, z'
'-x, -y, z+1/2'
'y, -x+y, z+1/2'
'x-y, x, z+1/2'
'y, x, -z+1/2'
'x-y, -y, -z+1/2'
'-x, -x+y, -z+1/2'
'-y, -x, -z'
'-x+y, y, -z'
'x, x-y, -z'
'-x, -y, -z'
'y, -x+y, -z'
'x-y, x, -z'
'x, y, -z-1/2'
'-y, x-y, -z-1/2'
'-x+y, -x, -z-1/2'
'-y, -x, z-1/2'
'-x+y, y, z-1/2'
'x, x-y, z-1/2'
'y, x, z'
'x-y, -y, z'
'-x, -x+y, z'

loop_
_atom_site_label
_atom_site_type_symbol
_atom_site_fract_x
_atom_site_fract_y
_atom_site_fract_z
_atom_site_U_iso_or_equiv
_atom_site_adp_type
_atom_site_occupancy
_atom_site_symmetry_multiplicity
_atom_site_calc_flag
_atom_site_refinement_flags
_atom_site_disorder_assembly
_atom_site_disorder_group
Co1 Co 0.42036(8) 1.0000 0.2500 0.0114(3) Uani 1 4 d SD . .
Co2 Co 0.23536(6) 1.0000 0.13410(5) 0.0166(3) Uani 1 2 d S . .
Co3 Co 0.3333 0.6667 0.0000 0.0100(3) Uani 1 6 d S . .
F1 F 0.2849(3) 1.0000 0.2500 0.0155(11) Uani 1 4 d S . .
N1 N 0.3240(3) 0.7789(3) 0.0682(2) 0.0163(8) Uani 1 1 d . . .
N2 N 0.3792(3) 0.8236(3) 0.1326(2) 0.0208(9) Uani 1 1 d . . .
N3 N 0.3551(3) 0.8890(3) 0.1585(2) 0.0175(8) Uani 1 1 d . . .
N4 N 0.2827(3) 0.8904(3) 0.1134(2) 0.0192(8) Uani 1 1 d . . .
N5 N 0.1983(3) 0.8017(3) 0.0000 0.047(2) Uani 1 2 d S . .
H5A H 0.1655 0.8345 0.0000 0.057 Uiso 1 2 calc SR . .
N6 N 0.0874(4) 0.8930(5) 0.1563(3) 0.0445(14) Uani 1 1 d U . .
N7 N 0.0514(6) 0.7972(6) 0.1567(5) 0.068(2) Uani 1 1 d U . .
N8 N 0.0000 1.0000 0.1435(9) 0.039(3) Uani 1 6 d S . .
C1 C 0.2663(4) 0.8218(4) 0.0584(3) 0.0204(10) Uani 1 1 d . . .
C2 C 0.0000 0.9054(8) 0.1496(7) 0.052(3) Uani 1 2 d S . .
O1W O 0.5477(5) 1.0000 0.2500 0.0326(19) Uani 1 4 d SD . .
O2W O 0.1937(6) 1.0000 0.0188(4) 0.064(2) Uani 1 2 d S . .
H1WA H 0.554(3) 0.948(3) 0.2500 0.080 Uiso 1 2 d SD . .
O3W O 0.5512(9) 0.8357(9) 0.2500 0.099(4) Uani 1 2 d S . .

loop_
_atom_site_aniso_label
_atom_site_aniso_U_11
_atom_site_aniso_U_22
_atom_site_aniso_U_33
_atom_site_aniso_U_23
_atom_site_aniso_U_13
_atom_site_aniso_U_12
Co1 0.0127(5) 0.0117(6) 0.0094(6) 0.000 0.000 0.0058(3)
Co2 0.0144(4) 0.0207(5) 0.0167(5) 0.000 -0.0011(3) 0.0103(3)
Co3 0.0101(4) 0.0101(4) 0.0100(6) 0.000 0.000 0.0050(2)
F1 0.0145(18) 0.021(3) 0.013(2) 0.000 0.000 0.0104(13)
N1 0.0177(19) 0.0168(18) 0.0150(18) -0.0064(15) -0.0050(15) 0.0091(16)
N2 0.023(2) 0.020(2) 0.021(2) -0.0089(16) -0.0080(17) 0.0114(18)
N3 0.020(2) 0.0178(19) 0.0157(18) -0.0059(15) -0.0047(15) 0.0099(16)
N4 0.021(2) 0.021(2) 0.0178(19) -0.0071(16) -0.0060(16) 0.0131(18)
N5 0.070(5) 0.070(5) 0.040(4) -0.041(4) -0.041(4) 0.064(5)
N6 0.020(2) 0.044(2) 0.051(3) -0.013(3) 0.007(2) 0.001(2)
N7 0.055(4) 0.056(3) 0.097(6) 0.019(4) 0.008(4) 0.031(3)
N8 0.029(4) 0.029(4) 0.058(9) 0.000 0.000 0.0143(19)
C1 0.027(2) 0.022(2) 0.018(2) -0.0064(19) -0.0070(19) 0.016(2)
C2 0.042(6) 0.061(5) 0.046(6) -0.001(5) 0.000 0.021(3)
O1W 0.014(2) 0.024(4) 0.063(6) 0.000 0.000 0.0119(19)
O2W 0.070(4) 0.105(7) 0.028(3) 0.000 -0.010(3) 0.052(4)
O3W 0.096(8) 0.076(7) 0.146(11) 0.000 0.000 0.059(7)

loop_
_atom_type_symbol
_atom_type_description
_atom_type_scat_dispersion_real
_atom_type_scat_dispersion_imag
_atom_type_scat_source
C C 0.0033 0.0016 'International Tables Vol C Tables 4.2.6.8 and 6.1.1.4'
H H 0.0000 0.0000 'International Tables Vol C Tables 4.2.6.8 and 6.1.1.4'
N N 0.0061 0.0033 'International Tables Vol C Tables 4.2.6.8 and 6.1.1.4'
O O 0.0106 0.0060 'International Tables Vol C Tables 4.2.6.8 and 6.1.1.4'
Co Co 0.3494 0.9721 'International Tables Vol C Tables 4.2.6.8 and 6.1.1.4'
F F 0.0171 0.0103 'International Tables Vol C Tables 4.2.6.8 and 6.1.1.4'

loop_
_geom_angle_atom_site_label_1
_geom_angle_atom_site_label_2
_geom_angle_atom_site_label_3
_geom_angle
_geom_angle_site_symmetry_1
_geom_angle_site_symmetry_3
_geom_angle_publ_flag
O1W Co1 F1 180.000(1) . . ?
O1W Co1 N3 93.93(11) . . ?
F1 Co1 N3 86.07(11) . . ?
O1W Co1 N3 93.93(11) . 8_675 ?
F1 Co1 N3 86.07(11) . 8_675 ?
N3 Co1 N3 172.1(2) . 8_675 ?
O1W Co1 N3 93.93(11) . 16_556 ?
F1 Co1 N3 86.07(11) . 16_556 ?
N3 Co1 N3 94.3(2) . 16_556 ?
N3 Co1 N3 85.1(2) 8_675 16_556 ?
O1W Co1 N3 93.93(11) . 23_675 ?
F1 Co1 N3 86.07(11) . 23_675 ?
N3 Co1 N3 85.1(2) . 23_675 ?
N3 Co1 N3 94.3(2) 8_675 23_675 ?
N3 Co1 N3 172.1(2) 16_556 23_675 ?
N6 Co2 N6 86.9(4) . 23_675 ?
N6 Co2 O2W 88.1(2) . . ?
N6 Co2 O2W 88.1(2) 23_675 . ?
N6 Co2 F1 94.0(2) . . ?
N6 Co2 F1 94.0(2) 23_675 . ?
O2W Co2 F1 177.0(3) . . ?
N6 Co2 N4 178.0(2) . 23_675 ?
N6 Co2 N4 94.4(2) 23_675 23_675 ?
O2W Co2 N4 93.4(2) . 23_675 ?
F1 Co2 N4 84.40(15) . 23_675 ?
N6 Co2 N4 94.4(2) . . ?
N6 Co2 N4 178.0(2) 23_675 . ?
O2W Co2 N4 93.4(2) . . ?
F1 Co2 N4 84.40(15) . . ?
N4 Co2 N4 84.3(2) 23_675 . ?
N1 Co3 N1 83.0(2) . 10_665 ?
N1 Co3 N1 92.38(15) . 2_665 ?
N1 Co3 N1 92.6(2) 10_665 2_665 ?
N1 Co3 N1 92.6(2) . 11 ?
N1 Co3 N1 92.38(15) 10_665 11 ?
N1 Co3 N1 173.4(2) 2_665 11 ?
N1 Co3 N1 173.4(2) . 12_565 ?
N1 Co3 N1 92.38(15) 10_665 12_565 ?
N1 Co3 N1 83.0(2) 2_665 12_565 ?
N1 Co3 N1 92.38(15) 11 12_565 ?
N1 Co3 N1 92.38(15) . 3_565 ?
N1 Co3 N1 173.4(2) 10_665 3_565 ?
N1 Co3 N1 92.38(15) 2_665 3_565 ?
N1 Co3 N1 83.0(2) 11 3_565 ?
N1 Co3 N1 92.6(2) 12_565 3_565 ?
Co1 F1 Co2 110.55(13) . . ?
Co1 F1 Co2 110.55(13) . 16_556 ?
Co2 F1 Co2 138.9(3) . 16_556 ?
C1 N1 N2 104.6(4) . . ?
C1 N1 Co3 129.7(3) . . ?
N2 N1 Co3 125.7(3) . . ?
N3 N2 N1 109.1(4) . . ?
N2 N3 N4 110.7(4) . . ?
N2 N3 Co1 131.0(3) . . ?
N4 N3 Co1 117.9(3) . . ?
C1 N4 N3 103.5(4) . . ?
C1 N4 Co2 135.8(3) . . ?
N3 N4 Co2 120.3(3) . . ?
C1 N5 C1 125.1(6) 10_665 . ?
C1 N5 H5A 117.4 10_665 . ?
C1 N5 H5A 117.4 . . ?
N7 N6 C2 104.7(6) . . ?
N7 N6 Co2 125.6(5) . . ?
C2 N6 Co2 126.9(6) . . ?
N6 N7 N7 111.8(4) . 24 ?
C2 N8 C2 119.5(2) 2_675 3_465 ?
C2 N8 C2 119.5(2) 2_675 . ?
C2 N8 C2 119.5(2) 3_465 . ?
N1 C1 N4 112.0(4) . . ?
N1 C1 N5 126.2(5) . . ?
N4 C1 N5 121.8(5) . . ?
N6 C2 N6 106.4(9) 24 . ?
N6 C2 N8 126.7(5) 24 . ?
N6 C2 N8 126.7(5) . . ?
Co1 O1W H1WA 126(3) . . ?

loop_
_geom_bond_atom_site_label_1
_geom_bond_atom_site_label_2
_geom_bond_distance
_geom_bond_site_symmetry_2
_geom_bond_publ_flag
Co1 O1W 1.926(8) . ?
Co1 F1 2.049(5) . ?
Co1 N3 2.150(4) . ?
Co1 N3 2.150(4) 8_675 ?
Co1 N3 2.150(4) 16_556 ?
Co1 N3 2.150(4) 23_675 ?
Co2 N6 2.038(5) . ?
Co2 N6 2.038(5) 23_675 ?
Co2 O2W 2.085(7) . ?
Co2 F1 2.134(2) . ?
Co2 N4 2.139(4) 23_675 ?
Co2 N4 2.139(4) . ?
Co3 N1 2.127(4) . ?
Co3 N1 2.127(4) 10_665 ?
Co3 N1 2.127(4) 2_665 ?
Co3 N1 2.127(4) 11 ?
Co3 N1 2.127(4) 12_565 ?
Co3 N1 2.127(4) 3_565 ?
F1 Co2 2.134(2) 16_556 ?
N1 C1 1.334(6) . ?
N1 N2 1.351(5) . ?
N2 N3 1.293(6) . ?
N3 N4 1.352(6) . ?
N4 C1 1.335(6) . ?
N5 C1 1.360(6) 10_665 ?
N5 C1 1.360(6) . ?
N5 H5A 0.8600 . ?
N6 N7 1.268(9) . ?
N6 C2 1.429(10) . ?
N7 N7 1.346(15) 24 ?
N8 C2 1.435(13) 2_675 ?
N8 C2 1.435(13) 3_465 ?
N8 C2 1.435(12) . ?
C2 N6 1.429(10) 24 ?
O1W H1WA 0.84(2) . ?
